data_2216937
loop_
_publ_author_name
'Yang Liu'
'Wei-Na Xu'
'Xiao-Ling Zhang'
'Jian-Ping Ma'
'Dian-Shun Guo'

_publ_section_title
;
 1-(2-Methoxyethoxy)-4-nitrobenzene
;
_journal_coeditor_code BT2633
_journal_issue 1
_journal_name_full 'Acta Crystallographica Section E'
_journal_page_first o12
_journal_page_last o12
_journal_paper_doi 10.1107/S1600536807061636
_journal_volume 64
_journal_year 2008
_chemical_formula_iupac 'C9 H11 N O4'
_chemical_formula_moiety 'C9 H11 N O4'
_chemical_formula_sum 'C9 H11 N O4'
_chemical_formula_weight 197.19
_chemical_name_systematic
;
 1-(2-Methoxyethoxy)-4-nitrobenzene
;
_space_group_IT_number 33
_symmetry_cell_setting orthorhombic
_symmetry_space_group_name_Hall 'P 2c -2n'
_symmetry_space_group_name_H-M 'P n a 21'
_atom_sites_solution_hydrogens geom
_atom_sites_solution_primary direct
_atom_sites_solution_secondary difmap
_cell_angle_alpha 90.00
_cell_angle_beta 90.00
_cell_angle_gamma 90.00
_cell_formula_units_Z 4
_cell_length_a 11.280(3)
_cell_length_b 20.430(5)
_cell_length_c 4.1079(10)
_cell_measurement_reflns_used 2528
_cell_measurement_temperature 100(2)
_cell_measurement_theta_max 27.766
_cell_measurement_theta_min 2.690
_cell_volume 946.7(4)
_computing_cell_refinement 'SAINT (Bruker, 1999)'
_computing_data_collection 'SMART (Bruker, 1999)'
_computing_data_reduction 'SAINT (Bruker, 1999)'
_computing_molecular_graphics 'SHELXTL (Bruker, 2001)'
_computing_publication_material 'SHELXTL (Bruker, 2001)'
_computing_structure_refinement 'SHELXL97 (Sheldrick, 1997)'
_computing_structure_solution 'SHELXS97 (Sheldrick, 1997)'
_diffrn_ambient_temperature 100(2)
_diffrn_measured_fraction_theta_full 0.998
_diffrn_measured_fraction_theta_max 0.998
_diffrn_measurement_device_type 'Bruker SMART CCD area-detector'
_diffrn_measurement_method 'phi and omega scans'
_diffrn_radiation_monochromator graphite
_diffrn_radiation_source 'fine-focus sealed tube'
_diffrn_radiation_type MoK\a
_diffrn_radiation_wavelength 0.71073
_diffrn_reflns_av_R_equivalents 0.0300
_diffrn_reflns_av_sigmaI/netI 0.0224
_diffrn_reflns_limit_h_max 13
_diffrn_reflns_limit_h_min -12
_diffrn_reflns_limit_k_max 24
_diffrn_reflns_limit_k_min -15
_diffrn_reflns_limit_l_max 4
_diffrn_reflns_limit_l_min -4
_diffrn_reflns_number 4034
_diffrn_reflns_theta_full 25.68
_diffrn_reflns_theta_max 25.68
_diffrn_reflns_theta_min 1.99
_exptl_absorpt_coefficient_mu 0.110
_exptl_absorpt_correction_T_max 0.9594
_exptl_absorpt_correction_T_min 0.9481
_exptl_absorpt_correction_type multi-scan
_exptl_absorpt_process_details '(SADABS; Bruker, 1999)'
_exptl_crystal_colour colourless
_exptl_crystal_density_diffrn 1.384
_exptl_crystal_density_method 'not measured'
_exptl_crystal_description block
_exptl_crystal_F_000 416
_exptl_crystal_size_max 0.49
_exptl_crystal_size_mid 0.43
_exptl_crystal_size_min 0.38
_refine_diff_density_max 0.129
_refine_diff_density_min -0.120
_refine_ls_abs_structure_details 'Flack (1983)'
_refine_ls_abs_structure_Flack 2.0(10)
_refine_ls_extinction_coef 0.032(4)
_refine_ls_extinction_expression Fc^*^=kFc[1+0.001xFc^2^\l^3^/sin(2\q)]^-1/4^
_refine_ls_extinction_method SHELXL97
_refine_ls_goodness_of_fit_ref 1.054
_refine_ls_hydrogen_treatment constr
_refine_ls_matrix_type full
_refine_ls_number_parameters 130
_refine_ls_number_reflns 1023
_refine_ls_number_restraints 1
_refine_ls_restrained_S_all 1.053
_refine_ls_R_factor_all 0.0321
_refine_ls_R_factor_gt 0.0306
_refine_ls_shift/su_max 0.001
_refine_ls_shift/su_mean 0.000
_refine_ls_structure_factor_coef Fsqd
_refine_ls_weighting_details 'calc w=1/[\s^2^(Fo^2^)+(0.0395P)^2^+0.1764P] where P=(Fo^2^+2Fc^2^)/3'
_refine_ls_weighting_scheme calc
_refine_ls_wR_factor_gt 0.0778
_refine_ls_wR_factor_ref 0.0791
_reflns_number_gt 982
_reflns_number_total 1023
_reflns_threshold_expression >2sigma(I)
_cod_data_source_file bt2633.cif
_cod_data_source_block I
_cod_depositor_comments
;
The following automatic conversions were performed:
'_symmetry_cell_setting' value 'Orthorhombic' changed to 'orthorhombic'
according to '/home/saulius/struct/CIF-dictionaries/cif_core.dic'
dictionary named 'cif_core.dic' version 2.4.1 from 2010-06-29.

Automatic conversion script
Id: cif_fix_enum 1527 2010-12-29 10:47:43Z saulius 

The following automatic conversions were performed:

'_symmetry_cell_setting' value 'Orthorhombic' changed to
'orthorhombic' according to
/home/saulius/struct/CIF-dictionaries/cif_core.dic dictionary named
'cif_core.dic' version 2.4.1 from 2010-06-29.

Automatic conversion script
Id: cif_fix_values 1715 2011-07-08 13:25:40Z adriana 
;
_cod_original_sg_symbol_H-M 'P n a 21 '
_cod_database_code 2216937
_cod_database_fobs_code 2216937

loop_
_symmetry_equiv_pos_as_xyz
'x, y, z'
'-x, -y, z+1/2'
'x+1/2, -y+1/2, z'
'-x+1/2, y+1/2, z+1/2'

loop_
_atom_site_type_symbol
_atom_site_label
_atom_site_fract_x
_atom_site_fract_y
_atom_site_fract_z
_atom_site_U_iso_or_equiv
_atom_site_adp_type
_atom_site_calc_flag
_atom_site_refinement_flags
_atom_site_occupancy
C C1 -0.05088(16) 0.68859(9) -0.1216(7) 0.0407(5) Uani d . 1
C C2 -0.08278(16) 0.62314(9) -0.1160(6) 0.0373(5) Uani d . 1
H H2 -0.1522 0.6090 -0.2160 0.045 Uiso calc R 1
C C3 -0.00976(16) 0.57971(9) 0.0401(6) 0.0341(5) Uani d . 1
H H3 -0.0303 0.5357 0.0490 0.041 Uiso calc R 1
C C4 0.09501(15) 0.60085(8) 0.1858(6) 0.0310(5) Uani d . 1
C C5 0.12605(16) 0.66669(9) 0.1780(6) 0.0382(5) Uani d . 1
H H5 0.1956 0.6811 0.2762 0.046 Uiso calc R 1
C C6 0.05189(18) 0.71044(9) 0.0221(7) 0.0446(6) Uani d . 1
H H6 0.0715 0.7546 0.0143 0.054 Uiso calc R 1
C C7 0.27095(16) 0.57084(10) 0.4767(6) 0.0363(5) Uani d . 1
H H7A 0.2588 0.6054 0.6354 0.044 Uiso calc R 1
H H7B 0.3259 0.5866 0.3127 0.044 Uiso calc R 1
C C8 0.31983(17) 0.51107(10) 0.6395(6) 0.0411(5) Uani d . 1
H H8A 0.3888 0.5228 0.7677 0.049 Uiso calc R 1
H H8B 0.2608 0.4928 0.7851 0.049 Uiso calc R 1
C C9 0.3945(2) 0.40593(11) 0.5514(9) 0.0536(7) Uani d . 1
H H9A 0.4592 0.4164 0.6939 0.080 Uiso calc R 1
H H9B 0.4212 0.3762 0.3858 0.080 Uiso calc R 1
H H9C 0.3319 0.3858 0.6744 0.080 Uiso calc R 1
N N1 -0.12710(18) 0.73499(9) -0.2931(7) 0.0580(6) Uani d . 1
O O1 -0.21750(15) 0.71456(9) -0.4228(6) 0.0687(6) Uani d . 1
O O2 -0.09783(16) 0.79250(8) -0.3004(9) 0.0948(10) Uani d . 1
O O3 0.16033(10) 0.55315(6) 0.3289(4) 0.0354(4) Uani d . 1
O O4 0.35171(11) 0.46405(7) 0.4039(4) 0.0414(4) Uani d . 1

loop_
_atom_site_aniso_label
_atom_site_aniso_U_11
_atom_site_aniso_U_22
_atom_site_aniso_U_33
_atom_site_aniso_U_12
_atom_site_aniso_U_13
_atom_site_aniso_U_23
C1 0.0379(10) 0.0363(10) 0.0479(14) 0.0084(8) 0.0100(11) 0.0041(11)
C2 0.0314(8) 0.0389(10) 0.0418(12) 0.0007(7) 0.0028(10) -0.0049(11)
C3 0.0333(9) 0.0295(8) 0.0396(11) -0.0048(7) 0.0042(9) -0.0033(10)
C4 0.0296(9) 0.0298(9) 0.0336(11) -0.0002(7) 0.0077(8) -0.0041(9)
C5 0.0335(9) 0.0320(9) 0.0490(14) -0.0071(7) 0.0042(10) -0.0042(11)
C6 0.0444(11) 0.0268(9) 0.0626(16) -0.0005(8) 0.0092(12) 0.0013(11)
C7 0.0317(9) 0.0415(10) 0.0357(13) -0.0061(8) 0.0023(9) -0.0074(9)
C8 0.0382(10) 0.0512(12) 0.0338(12) -0.0022(9) -0.0032(10) -0.0010(11)
C9 0.0465(11) 0.0506(12) 0.0637(17) 0.0076(9) -0.0042(13) 0.0163(14)
N1 0.0531(11) 0.0456(11) 0.0752(18) 0.0149(9) 0.0053(12) 0.0099(13)
O1 0.0553(10) 0.0677(11) 0.0830(15) 0.0171(8) -0.0121(12) 0.0117(13)
O2 0.0856(13) 0.0423(9) 0.157(3) 0.0116(8) -0.0187(18) 0.0259(15)
O3 0.0298(6) 0.0289(6) 0.0474(10) -0.0041(5) -0.0013(7) 0.0000(7)
O4 0.0450(7) 0.0415(7) 0.0376(8) 0.0067(6) -0.0007(8) 0.0043(7)

loop_
_atom_type_symbol
_atom_type_description
_atom_type_scat_dispersion_real
_atom_type_scat_dispersion_imag
_atom_type_scat_source
C C 0.0033 0.0016 'International Tables Vol C Tables 4.2.6.8 and 6.1.1.4'
H H 0.0000 0.0000 'International Tables Vol C Tables 4.2.6.8 and 6.1.1.4'
N N 0.0061 0.0033 'International Tables Vol C Tables 4.2.6.8 and 6.1.1.4'
O O 0.0106 0.0060 'International Tables Vol C Tables 4.2.6.8 and 6.1.1.4'

loop_
_geom_angle_atom_site_label_1
_geom_angle_atom_site_label_2
_geom_angle_atom_site_label_3
_geom_angle
C6 C1 C2 121.69(19)
C6 C1 N1 119.50(18)
C2 C1 N1 118.8(2)
C3 C2 C1 118.48(19)
C3 C2 H2 120.8
C1 C2 H2 120.8
C2 C3 C4 120.68(17)
C2 C3 H3 119.7
C4 C3 H3 119.7
O3 C4 C5 124.65(18)
O3 C4 C3 115.11(15)
C5 C4 C3 120.25(19)
C6 C5 C4 118.95(19)
C6 C5 H5 120.5
C4 C5 H5 120.5
C1 C6 C5 119.96(18)
C1 C6 H6 120.0
C5 C6 H6 120.0
O3 C7 C8 107.69(15)
O3 C7 H7A 110.2
C8 C7 H7A 110.2
O3 C7 H7B 110.2
C8 C7 H7B 110.2
H7A C7 H7B 108.5
O4 C8 C7 110.1(2)
O4 C8 H8A 109.6
C7 C8 H8A 109.6
O4 C8 H8B 109.6
C7 C8 H8B 109.6
H8A C8 H8B 108.2
O4 C9 H9A 109.5
O4 C9 H9B 109.5
H9A C9 H9B 109.5
O4 C9 H9C 109.5
H9A C9 H9C 109.5
H9B C9 H9C 109.5
O2 N1 O1 122.9(2)
O2 N1 C1 118.5(2)
O1 N1 C1 118.61(18)
C4 O3 C7 118.38(14)
C8 O4 C9 111.3(2)

loop_
_geom_bond_atom_site_label_1
_geom_bond_atom_site_label_2
_geom_bond_distance
C1 C6 1.375(3)
C1 C2 1.385(3)
C1 N1 1.461(3)
C2 C3 1.370(3)
C2 H2 0.9300
C3 C4 1.393(3)
C3 H3 0.9300
C4 O3 1.356(2)
C4 C5 1.390(2)
C5 C6 1.382(3)
C5 H5 0.9300
C6 H6 0.9300
C7 O3 1.434(2)
C7 C8 1.497(3)
C7 H7A 0.9700
C7 H7B 0.9700
C8 O4 1.410(3)
C8 H8A 0.9700
C8 H8B 0.9700
C9 O4 1.418(3)
C9 H9A 0.9600
C9 H9B 0.9600
C9 H9C 0.9600
N1 O2 1.221(2)
N1 O1 1.224(3)

loop_
_geom_hbond_atom_site_label_D
_geom_hbond_atom_site_label_H
_geom_hbond_atom_site_label_A
_geom_hbond_site_symmetry_A
_geom_hbond_distance_DH
_geom_hbond_distance_HA
_geom_hbond_distance_DA
_geom_hbond_angle_DHA
C5 H5 O1 3_566 0.93 2.65 3.419(3) 140.1
C3 H3 O3 2_564 0.93 2.50 3.317(2) 146.5

loop_
_geom_torsion_atom_site_label_1
_geom_torsion_atom_site_label_2
_geom_torsion_atom_site_label_3
_geom_torsion_atom_site_label_4
_geom_torsion
C6 C1 C2 C3 0.6(4)
N1 C1 C2 C3 178.8(2)
C1 C2 C3 C4 -0.9(3)
C2 C3 C4 O3 -179.2(2)
C2 C3 C4 C5 0.8(3)
O3 C4 C5 C6 179.6(2)
C3 C4 C5 C6 -0.4(3)
C2 C1 C6 C5 -0.2(4)
N1 C1 C6 C5 -178.4(2)
C4 C5 C6 C1 0.1(4)
O3 C7 C8 O4 67.3(2)
C6 C1 N1 O2 -0.9(4)
C2 C1 N1 O2 -179.2(3)
C6 C1 N1 O1 179.2(3)
C2 C1 N1 O1 0.9(4)
C5 C4 O3 C7 -1.6(3)
C3 C4 O3 C7 178.42(19)
C8 C7 O3 C4 175.33(18)
C7 C8 O4 C9 -177.94(16)

loop_
_cod_related_entry_id
_cod_related_entry_database
_cod_related_entry_code
1 ChemSpider 476792
